data_7041868
loop_
_publ_author_name
'Borisova, Nataliya E.'
'Kharcheva, Anastasia V.'
'Patsaeva, Svetlana V.'
'Korotkov, Leonid A.'
'Bakaev, Sergey'
'Reshetova, Marina D.'
'Lyssenko, Konstantin A.'
'Belova, Elena V.'
'Myasoedov, Boris F.'

_publ_section_title
;
 Hard-and-soft phosphinoxide receptors for f-element binding: structure
 and photophysical properties of europium(iii) complexes.
;
_journal_issue 7
_journal_name_full 'Dalton transactions (Cambridge, England : 2003)'
_journal_page_first 2238
_journal_page_last 2248
_journal_paper_doi 10.1039/c6dt04681a
_journal_volume 46
_journal_year 2017
_chemical_formula_moiety 'C42 H28 Eu F9 N2 O9 P2, H2 O'
_chemical_formula_sum 'C42 H30 Eu F9 N2 O10 P2'
_chemical_formula_weight 1107.58
_space_group_crystal_system orthorhombic
_space_group_IT_number 33
_space_group_name_Hall 'P 2c -2n'
_space_group_name_H-M_alt 'P n a 21'
_symmetry_space_group_name_Hall 'P 2c -2n'
_symmetry_space_group_name_H-M 'P n a 21'
_atom_sites_solution_hydrogens mixed
_audit_creation_method SHELXL-2014/6
_audit_update_record
;
2016-12-11 deposited with the CCDC.
2017-01-05 downloaded from the CCDC.
;
_cell_angle_alpha 90
_cell_angle_beta 90
_cell_angle_gamma 90
_cell_formula_units_Z 4
_cell_length_a 19.8440(13)
_cell_length_b 13.4298(9)
_cell_length_c 16.6234(12)
_cell_measurement_reflns_used 789
_cell_measurement_temperature 120(2)
_cell_measurement_theta_max 25
_cell_measurement_theta_min 3
_cell_volume 4430.2(5)
_computing_cell_refinement 'Bruker SAINT'
_computing_data_collection 'Bruker APEX II'
_computing_data_reduction 'Bruker SAINT'
_computing_molecular_graphics 'Bruker SHELXTL'
_computing_publication_material 'Bruker SHELXTL'
_computing_structure_refinement 'SHELXL-97 (Sheldrick, 1997)'
_computing_structure_solution 'SHELXS-97 (Sheldrick, 1997)'
_diffrn_ambient_temperature 120(2)
_diffrn_measured_fraction_theta_full 1.000
_diffrn_measured_fraction_theta_max 1.000
_diffrn_measurement_device_type 'Bruker APEX II CCD area detector''
_diffrn_measurement_method 'omega scans'
_diffrn_radiation_type MoK\a
_diffrn_radiation_wavelength 0.71073
_diffrn_reflns_av_R_equivalents 0.0807
_diffrn_reflns_av_unetI/netI 0.0943
_diffrn_reflns_Laue_measured_fraction_full 1.000
_diffrn_reflns_Laue_measured_fraction_max 1.000
_diffrn_reflns_limit_h_max 25
_diffrn_reflns_limit_h_min -27
_diffrn_reflns_limit_k_max 18
_diffrn_reflns_limit_k_min -16
_diffrn_reflns_limit_l_max 22
_diffrn_reflns_limit_l_min -22
_diffrn_reflns_number 35051
_diffrn_reflns_point_group_measured_fraction_full 1.000
_diffrn_reflns_point_group_measured_fraction_max 0.999
_diffrn_reflns_theta_full 25.242
_diffrn_reflns_theta_max 28.997
_diffrn_reflns_theta_min 1.831
_exptl_absorpt_coefficient_mu 1.585
_exptl_absorpt_correction_T_max 0.849
_exptl_absorpt_correction_T_min 0.723
_exptl_absorpt_correction_type multi-scan
_exptl_absorpt_process_details SADABS
_exptl_crystal_colour colorless
_exptl_crystal_density_diffrn 1.661
_exptl_crystal_description prism
_exptl_crystal_F_000 2200
_exptl_crystal_size_max 0.210
_exptl_crystal_size_mid 0.160
_exptl_crystal_size_min 0.110
_refine_diff_density_max 1.073
_refine_diff_density_min -0.650
_refine_diff_density_rms 0.117
_refine_ls_abs_structure_details
;
 Flack x determined using 3378 quotients [(I+)-(I-)]/[(I+)+(I-)]
 (Parsons, Flack and Wagner, Acta Cryst. B69 (2013) 249-259).
;
_refine_ls_abs_structure_Flack 0.013(10)
_refine_ls_extinction_method none
_refine_ls_goodness_of_fit_ref 1.012
_refine_ls_hydrogen_treatment constr
_refine_ls_matrix_type full
_refine_ls_number_parameters 622
_refine_ls_number_reflns 11776
_refine_ls_number_restraints 61
_refine_ls_restrained_S_all 1.021
_refine_ls_R_factor_all 0.0770
_refine_ls_R_factor_gt 0.0458
_refine_ls_shift/su_max 0.000
_refine_ls_shift/su_mean 0.000
_refine_ls_structure_factor_coef Fsqd
_refine_ls_weighting_details 'w=1/[\s^2^(Fo^2^)+(0.0237P)^2^] where P=(Fo^2^+2Fc^2^)/3'
_refine_ls_weighting_scheme calc
_refine_ls_wR_factor_gt 0.0816
_refine_ls_wR_factor_ref 0.0934
_reflns_Friedel_coverage 0.935
_reflns_Friedel_fraction_full 0.999
_reflns_Friedel_fraction_max 0.999
_reflns_number_gt 8620
_reflns_number_total 11776
_reflns_threshold_expression I>2\s(I)
_cod_data_source_file c6dt04681a2.cif
_cod_data_source_block a
_cod_depositor_comments 'Adding full bibliography for 7041864--7041869.cif.'
_cod_database_code 7041868
_shelx_space_group_comment
;
The symmetry employed for this shelxl refinement is uniquely defined
by the following loop, which should always be used as a source of
symmetry information in preference to the above space-group names.
They are only intended as comments.
;
_shelx_estimated_absorpt_t_min 0.732
_shelx_estimated_absorpt_t_max 0.845
_shelxl_version_number 2014/6

loop_
_space_group_symop_operation_xyz
'x, y, z'
'-x, -y, z+1/2'
'x+1/2, -y+1/2, z'
'-x+1/2, y+1/2, z+1/2'

loop_
_atom_site_label
_atom_site_type_symbol
_atom_site_fract_x
_atom_site_fract_y
_atom_site_fract_z
_atom_site_U_iso_or_equiv
_atom_site_adp_type
_atom_site_occupancy
_atom_site_site_symmetry_order
_atom_site_calc_flag
_atom_site_refinement_flags_posn
_atom_site_refinement_flags_adp
_atom_site_refinement_flags_occupancy
_atom_site_disorder_assembly
_atom_site_disorder_group
Eu1 Eu 0.66441(2) 0.23433(2) 0.03556(4) 0.01746(8) Uani 1 1 d . . . . .
P1 P 0.73081(10) 0.38347(15) 0.18801(13) 0.0218(4) Uani 1 1 d . . . . .
P2 P 0.54498(11) 0.14375(16) -0.09761(14) 0.0250(5) Uani 1 1 d . . . . .
O1 O 0.7418(3) 0.3090(5) 0.1221(4) 0.0253(15) Uani 1 1 d . . . . .
O2 O 0.6167(3) 0.1423(5) -0.0699(4) 0.0223(15) Uani 1 1 d . . . . .
N1 N 0.6054(3) 0.3348(5) 0.1543(4) 0.0186(14) Uani 1 1 d . . . . .
N2 N 0.5316(3) 0.2395(4) 0.0412(7) 0.0193(12) Uani 1 1 d . . . . .
C1 C 0.5372(4) 0.3334(6) 0.1631(5) 0.0195(16) Uani 1 1 d . . . . .
C2 C 0.6408(4) 0.3860(6) 0.2089(5) 0.0236(18) Uani 1 1 d . . . . .
C3 C 0.6116(4) 0.4340(6) 0.2740(5) 0.0259(18) Uani 1 1 d . . . . .
H3A H 0.6388 0.4677 0.3124 0.031 Uiso 1 1 calc R U . . .
C4 C 0.5439(4) 0.4322(6) 0.2821(5) 0.0268(19) Uani 1 1 d . . . . .
H4A H 0.5233 0.4654 0.3261 0.032 Uiso 1 1 calc R U . . .
C5 C 0.5039(4) 0.3818(6) 0.2262(5) 0.0245(18) Uani 1 1 d . . . . .
C6 C 0.4329(5) 0.3777(7) 0.2313(5) 0.034(2) Uani 1 1 d . . . . .
H6A H 0.4109 0.4082 0.2757 0.040 Uiso 1 1 calc R U . . .
C7 C 0.3956(4) 0.3312(7) 0.1744(6) 0.033(2) Uani 1 1 d . . . . .
H7A H 0.3479 0.3304 0.1787 0.040 Uiso 1 1 calc R U . . .
C8 C 0.4276(4) 0.2834(6) 0.1082(6) 0.0270(19) Uani 1 1 d . . . . .
C9 C 0.3914(4) 0.2357(6) 0.0458(10) 0.031(3) Uani 1 1 d . . . . .
H9A H 0.3436 0.2333 0.0481 0.038 Uiso 1 1 calc R U . . .
C10 C 0.4234(4) 0.1939(7) -0.0163(5) 0.0273(19) Uani 1 1 d . . . . .
H10A H 0.3991 0.1634 -0.0589 0.033 Uiso 1 1 calc R U . . .
C11 C 0.4948(4) 0.1967(6) -0.0164(5) 0.0224(17) Uani 1 1 d . . . . .
C12 C 0.4980(4) 0.2833(6) 0.1019(5) 0.0211(17) Uani 1 1 d . . . . .
C13 C 0.7716(4) 0.3495(6) 0.2794(5) 0.0261(19) Uani 1 1 d . . . . .
C14 C 0.7609(5) 0.2543(6) 0.3064(5) 0.037(2) Uani 1 1 d . . . . .
H14A H 0.7332 0.2103 0.2763 0.044 Uiso 1 1 calc R U . . .
C15 C 0.7900(5) 0.2221(7) 0.3766(6) 0.040(2) Uani 1 1 d . . . . .
H15A H 0.7831 0.1557 0.3945 0.048 Uiso 1 1 calc R U . . .
C16 C 0.8290(5) 0.2862(7) 0.4208(6) 0.041(2) Uani 1 1 d . . . . .
H16A H 0.8491 0.2640 0.4694 0.049 Uiso 1 1 calc R U . . .
C17 C 0.8390(5) 0.3814(9) 0.3954(8) 0.048(3) Uani 1 1 d . . . . .
H17A H 0.8655 0.4256 0.4268 0.058 Uiso 1 1 calc R U . . .
C18 C 0.8108(5) 0.4140(7) 0.3244(6) 0.037(2) Uani 1 1 d . . . . .
H18A H 0.8182 0.4803 0.3065 0.045 Uiso 1 1 calc R U . . .
C19 C 0.7540(4) 0.5055(6) 0.1566(5) 0.0283(19) Uani 1 1 d . . . . .
C20 C 0.7428(5) 0.5898(7) 0.2031(6) 0.038(2) Uani 1 1 d . . . . .
H20A H 0.7237 0.5838 0.2553 0.046 Uiso 1 1 calc R U . . .
C21 C 0.7595(6) 0.6825(8) 0.1728(8) 0.054(3) Uani 1 1 d . . . . .
H21A H 0.7524 0.7405 0.2044 0.064 Uiso 1 1 calc R U . . .
C22 C 0.7867(6) 0.6903(9) 0.0964(8) 0.066(4) Uani 1 1 d . . . . .
H22A H 0.7982 0.7540 0.0757 0.080 Uiso 1 1 calc R U . . .
C23 C 0.7971(5) 0.6084(8) 0.0510(7) 0.058(3) Uani 1 1 d . . . . .
H23A H 0.8154 0.6151 -0.0015 0.069 Uiso 1 1 calc R U . . .
C24 C 0.7813(5) 0.5144(8) 0.0801(6) 0.042(2) Uani 1 1 d . . . . .
H24A H 0.7890 0.4569 0.0481 0.050 Uiso 1 1 calc R U . . .
C25 C 0.5355(4) 0.2213(7) -0.1835(5) 0.030(2) Uani 1 1 d . . . . .
C26 C 0.4737(5) 0.2406(8) -0.2194(6) 0.044(3) Uani 1 1 d . . . . .
H26A H 0.4341 0.2097 -0.1991 0.053 Uiso 1 1 calc R U . . .
C27 C 0.4694(5) 0.3040(8) -0.2842(6) 0.045(3) Uani 1 1 d . . . . .
H27A H 0.4270 0.3163 -0.3087 0.054 Uiso 1 1 calc R U . . .
C28 C 0.5260(6) 0.3492(8) -0.3133(7) 0.053(3) Uani 1 1 d . . . . .
H28A H 0.5228 0.3926 -0.3582 0.063 Uiso 1 1 calc R U . . .
C29 C 0.5864(6) 0.3325(9) -0.2785(7) 0.056(3) Uani 1 1 d . . . . .
H29A H 0.6253 0.3652 -0.2987 0.067 Uiso 1 1 calc R U . . .
C30 C 0.5924(5) 0.2679(8) -0.2135(6) 0.045(3) Uani 1 1 d . . . . .
H30A H 0.6352 0.2559 -0.1898 0.054 Uiso 1 1 calc R U . . .
C31 C 0.5098(4) 0.0235(6) -0.1158(6) 0.033(2) Uani 1 1 d . . . . .
C32 C 0.4917(5) -0.0353(6) -0.0518(6) 0.036(2) Uani 1 1 d . . . . .
H32A H 0.4953 -0.0102 0.0015 0.043 Uiso 1 1 calc R U . . .
C33 C 0.4683(6) -0.1305(8) -0.0645(9) 0.062(4) Uani 1 1 d . . . . .
H33A H 0.4555 -0.1703 -0.0198 0.074 Uiso 1 1 calc R U . . .
C34 C 0.4633(6) -0.1679(8) -0.1391(10) 0.068(4) Uani 1 1 d . . . . .
H34A H 0.4469 -0.2335 -0.1474 0.082 Uiso 1 1 calc R U . . .
C35 C 0.4823(7) -0.1098(9) -0.2036(9) 0.068(4) Uani 1 1 d . . . . .
H35A H 0.4789 -0.1370 -0.2562 0.082 Uiso 1 1 calc R U . . .
C36 C 0.5060(6) -0.0134(8) -0.1950(7) 0.049(3) Uani 1 1 d . . . . .
H36A H 0.5191 0.0257 -0.2400 0.059 Uiso 1 1 calc R U . . .
O1W O 0.7478(3) 0.2754(5) -0.0663(4) 0.0284(16) Uani 1 1 d . . . . .
H1WA H 0.7531 0.3100 -0.1050 0.034 Uiso 1 1 d R U . . .
H1WB H 0.7635 0.2210 -0.0726 0.034 Uiso 1 1 d R U . . .
F1A F 0.7895(6) -0.0697(10) 0.0741(7) 0.052(3) Uani 0.5 1 d D U P A 1
F1B F 0.541(3) 0.605(3) -0.041(4) 0.042(6) Uani 0.5 1 d D . P B 1
F2B F 0.615(3) 0.582(4) 0.0520(17) 0.075(8) Uani 0.5 1 d D . P B 1
F2A F 0.8837(5) -0.0047(9) 0.0460(9) 0.058(2) Uani 0.5 1 d D U P A 1
F3B F 0.5279(19) 0.490(5) 0.046(2) 0.068(7) Uani 0.5 1 d D . P B 1
F3A F 0.8327(17) -0.097(2) -0.0417(18) 0.051(5) Uani 0.5 1 d D . P A 1
F3B' F 0.5168(19) 0.489(5) 0.021(2) 0.068(7) Uani 0.5 1 d D . P B 2
F2A' F 0.8919(5) -0.0050(11) -0.0016(8) 0.058(2) Uani 0.5 1 d D . P A 2
F2B' F 0.604(3) 0.559(4) 0.0706(17) 0.075(8) Uani 0.5 1 d D . P B 2
F1A' F 0.8193(7) -0.0433(11) 0.0881(6) 0.052(3) Uani 0.5 1 d D . P A 2
F1B' F 0.555(3) 0.620(3) -0.035(4) 0.042(6) Uani 0.5 1 d D . P B 2
F3A' F 0.8131(17) -0.106(2) -0.0314(18) 0.051(5) Uani 0.5 1 d D . P A 2
F1C F 0.6406(6) -0.0666(10) 0.0665(5) 0.057(3) Uani 0.5 1 d D U P C 1
F2C F 0.5618(4) -0.057(3) 0.1514(13) 0.046(4) Uani 0.5 1 d D . P C 1
F3C F 0.6532(7) -0.1337(9) 0.1836(8) 0.046(3) Uani 0.5 1 d D U P C 1
F1C' F 0.6659(6) -0.0952(9) 0.0871(6) 0.057(3) Uani 0.5 1 d D . P C 2
F2C' F 0.5633(4) -0.061(3) 0.1288(13) 0.046(4) Uani 0.5 1 d D . P C 2
F3C' F 0.6376(7) -0.1171(9) 0.2089(6) 0.046(3) Uani 0.5 1 d D . P C 2
O1A O 0.7478(2) 0.1062(3) 0.0309(5) 0.0269(11) Uani 1 1 d . . . . .
O1C O 0.6317(3) 0.1169(5) 0.1289(4) 0.0340(18) Uani 1 1 d . . . . .
O1B O 0.6341(3) 0.3876(4) -0.0175(3) 0.0285(13) Uani 1 1 d . . . . .
O2A O 0.8009(3) 0.0913(4) -0.0884(4) 0.0391(16) Uani 1 1 d . . . . .
O2B O 0.6289(4) 0.4952(5) -0.1189(4) 0.062(2) Uani 1 1 d . . . . .
O2C O 0.6917(4) 0.0503(5) 0.2289(4) 0.052(2) Uani 1 1 d . . . . .
C1C C 0.6536(4) 0.0468(6) 0.1713(5) 0.0283(19) Uani 1 1 d . . . . .
C1A C 0.7867(4) 0.0673(6) -0.0191(5) 0.0259(18) Uani 1 1 d . . . . .
C1B C 0.6163(5) 0.4660(6) -0.0516(5) 0.029(2) Uani 1 1 d . . . . .
C2B C 0.5732(4) 0.5358(6) 0.0012(5) 0.033(2) Uani 1 1 d D . . . .
C2C C 0.6285(3) -0.0566(6) 0.1452(4) 0.038(2) Uani 1 1 d D . . . .
C2A C 0.8260(4) -0.0258(6) 0.0118(5) 0.036(2) Uani 1 1 d D . . . .
O1S O 0.7369(4) 0.4010(5) 0.8113(5) 0.063(2) Uani 1 1 d . . . . .
H1SA H 0.7054 0.4282 0.8319 0.076 Uiso 1 1 d R U . . .
H1SB H 0.7574 0.4431 0.7878 0.076 Uiso 1 1 d R U . . .

loop_
_atom_site_aniso_label
_atom_site_aniso_U_11
_atom_site_aniso_U_22
_atom_site_aniso_U_33
_atom_site_aniso_U_23
_atom_site_aniso_U_13
_atom_site_aniso_U_12
Eu1 0.01721(14) 0.01834(15) 0.01682(13) 0.0007(4) 0.0001(3) 0.00052(14)
P1 0.0219(11) 0.0225(11) 0.0211(10) -0.0022(8) -0.0026(9) -0.0019(8)
P2 0.0252(12) 0.0236(12) 0.0261(12) -0.0045(9) -0.0061(10) 0.0011(9)
O1 0.018(3) 0.033(4) 0.025(3) -0.002(3) 0.004(3) -0.002(3)
O2 0.023(3) 0.021(3) 0.023(3) -0.002(3) -0.001(3) 0.002(3)
N1 0.020(3) 0.016(3) 0.020(3) 0.003(3) 0.000(3) 0.000(3)
N2 0.021(2) 0.019(3) 0.019(3) 0.001(4) 0.001(4) -0.002(2)
C1 0.018(4) 0.019(4) 0.021(4) 0.003(3) 0.003(3) 0.002(3)
C2 0.022(4) 0.025(4) 0.023(4) 0.002(3) -0.003(3) -0.001(3)
C3 0.025(5) 0.030(5) 0.023(4) -0.002(3) 0.002(4) -0.001(4)
C4 0.035(5) 0.020(4) 0.025(4) -0.007(3) 0.006(4) 0.004(4)
C5 0.023(4) 0.024(4) 0.027(4) -0.001(3) 0.005(3) 0.003(3)
C6 0.033(5) 0.038(5) 0.029(5) -0.003(4) 0.014(4) 0.002(4)
C7 0.019(4) 0.037(5) 0.045(6) 0.000(4) 0.005(4) 0.003(4)
C8 0.021(4) 0.019(5) 0.041(5) 0.000(4) 0.001(4) 0.002(3)
C9 0.014(3) 0.032(4) 0.049(8) 0.007(5) 0.002(5) 0.000(3)
C10 0.020(4) 0.029(5) 0.033(5) -0.003(4) -0.006(4) -0.001(4)
C11 0.019(4) 0.021(4) 0.027(4) 0.003(3) -0.004(3) 0.000(3)
C12 0.021(4) 0.022(5) 0.020(4) 0.002(3) 0.004(3) 0.001(3)
C13 0.023(4) 0.030(5) 0.026(4) 0.001(4) -0.004(4) 0.009(4)
C14 0.054(6) 0.030(6) 0.026(4) -0.004(4) -0.007(4) -0.003(4)
C15 0.060(7) 0.020(5) 0.040(5) 0.003(4) 0.005(5) 0.006(5)
C16 0.041(6) 0.052(6) 0.029(5) 0.010(4) -0.008(4) 0.010(5)
C17 0.048(7) 0.040(7) 0.058(7) 0.009(6) -0.016(6) -0.022(5)
C18 0.032(5) 0.044(6) 0.035(5) 0.011(4) -0.011(4) -0.013(4)
C19 0.024(5) 0.033(5) 0.028(5) 0.000(4) 0.000(4) -0.006(4)
C20 0.032(5) 0.036(6) 0.047(6) 0.007(4) 0.001(4) 0.001(4)
C21 0.052(7) 0.035(6) 0.073(9) 0.006(6) -0.014(6) -0.009(5)
C22 0.077(9) 0.038(7) 0.085(10) 0.027(7) -0.011(8) -0.019(6)
C23 0.064(7) 0.060(7) 0.049(9) 0.028(6) -0.009(6) -0.018(5)
C24 0.044(6) 0.045(6) 0.037(6) 0.006(5) 0.003(5) -0.010(5)
C25 0.032(5) 0.037(5) 0.023(4) -0.007(4) -0.005(4) 0.007(4)
C26 0.043(6) 0.050(6) 0.040(6) 0.012(5) -0.013(5) -0.007(5)
C27 0.043(6) 0.044(6) 0.049(6) 0.008(5) -0.017(5) 0.006(5)
C28 0.073(8) 0.050(7) 0.036(6) 0.012(5) -0.002(6) 0.021(6)
C29 0.056(8) 0.066(8) 0.045(7) 0.026(6) 0.009(6) 0.007(6)
C30 0.032(5) 0.067(7) 0.035(5) 0.008(5) 0.002(4) 0.011(5)
C31 0.026(5) 0.031(5) 0.040(5) -0.008(4) -0.009(4) 0.004(4)
C32 0.036(5) 0.022(5) 0.050(6) -0.006(4) 0.001(5) -0.003(4)
C33 0.066(8) 0.028(6) 0.092(10) -0.007(6) 0.019(7) -0.005(5)
C34 0.065(8) 0.026(6) 0.113(13) -0.023(7) -0.008(8) -0.009(6)
C35 0.082(10) 0.046(8) 0.077(10) -0.029(7) -0.024(8) 0.012(7)
C36 0.060(7) 0.041(7) 0.047(8) -0.022(6) -0.021(6) 0.008(5)
O1W 0.033(4) 0.027(4) 0.025(3) 0.009(3) 0.008(3) 0.004(3)
F1A 0.056(4) 0.050(3) 0.049(3) 0.003(2) -0.003(3) 0.009(3)
F1B 0.046(17) 0.026(9) 0.054(9) 0.005(10) 0.005(10) 0.006(9)
F2B 0.087(15) 0.09(2) 0.045(13) -0.032(12) -0.022(14) 0.041(8)
F2A 0.056(3) 0.058(3) 0.060(4) 0.001(3) -0.007(3) 0.007(2)
F3B 0.063(10) 0.053(4) 0.088(19) 0.032(16) 0.054(11) 0.026(9)
F3A 0.077(17) 0.030(5) 0.044(7) -0.005(6) 0.004(8) 0.009(7)
F3B' 0.063(10) 0.053(4) 0.088(19) 0.032(16) 0.054(11) 0.026(9)
F2A' 0.056(3) 0.058(3) 0.060(4) 0.001(3) -0.007(3) 0.007(2)
F2B' 0.087(15) 0.09(2) 0.045(13) -0.032(12) -0.022(14) 0.041(8)
F1A' 0.056(4) 0.050(3) 0.049(3) 0.003(2) -0.003(3) 0.009(3)
F1B' 0.046(17) 0.026(9) 0.054(9) 0.005(10) 0.005(10) 0.006(9)
F3A' 0.077(17) 0.030(5) 0.044(7) -0.005(6) 0.004(8) 0.009(7)
F1C 0.059(4) 0.057(3) 0.056(3) -0.008(2) 0.003(3) 0.000(3)
F2C 0.047(4) 0.062(5) 0.028(12) 0.007(10) -0.017(4) -0.015(3)
F3C 0.047(3) 0.038(3) 0.053(4) 0.001(3) 0.000(3) 0.003(2)
F1C' 0.059(4) 0.057(3) 0.056(3) -0.008(2) 0.003(3) 0.000(3)
F2C' 0.047(4) 0.062(5) 0.028(12) 0.007(10) -0.017(4) -0.015(3)
F3C' 0.047(3) 0.038(3) 0.053(4) 0.001(3) 0.000(3) 0.003(2)
O1A 0.024(2) 0.025(3) 0.032(3) 0.003(4) 0.002(4) 0.0030(19)
O1C 0.033(4) 0.031(4) 0.038(4) 0.014(3) 0.011(3) 0.010(3)
O1B 0.032(3) 0.027(3) 0.026(3) 0.009(3) 0.006(3) 0.003(3)
O2A 0.044(4) 0.034(4) 0.039(4) -0.003(3) 0.014(3) 0.010(3)
O2B 0.103(6) 0.047(4) 0.034(4) 0.015(3) 0.022(4) 0.035(4)
O2C 0.072(5) 0.032(4) 0.051(5) -0.001(3) -0.028(4) 0.004(3)
C1C 0.034(5) 0.022(4) 0.029(5) 0.004(3) 0.005(4) 0.001(4)
C1A 0.023(4) 0.023(5) 0.032(5) -0.001(4) -0.003(4) -0.003(4)
C1B 0.036(5) 0.020(5) 0.030(5) 0.005(4) 0.001(4) -0.001(4)
C2B 0.033(6) 0.027(5) 0.040(5) 0.002(4) -0.004(5) 0.008(4)
C2C 0.042(6) 0.043(6) 0.028(5) -0.004(4) 0.004(4) -0.001(5)
C2A 0.032(6) 0.040(6) 0.036(6) -0.001(4) -0.006(4) 0.010(4)
O1S 0.076(6) 0.055(5) 0.059(5) 0.030(4) 0.036(5) 0.010(4)

loop_
_atom_type_symbol
_atom_type_description
_atom_type_scat_dispersion_real
_atom_type_scat_dispersion_imag
_atom_type_scat_source
C C 0.0033 0.0016 'International Tables Vol C Tables 4.2.6.8 and 6.1.1.4'
H H 0.0000 0.0000 'International Tables Vol C Tables 4.2.6.8 and 6.1.1.4'
N N 0.0061 0.0033 'International Tables Vol C Tables 4.2.6.8 and 6.1.1.4'
O O 0.0106 0.0060 'International Tables Vol C Tables 4.2.6.8 and 6.1.1.4'
P P 0.1023 0.0942 'International Tables Vol C Tables 4.2.6.8 and 6.1.1.4'
Eu Eu -0.1578 3.6682 'International Tables Vol C Tables 4.2.6.8 and 6.1.1.4'
F F 0.0171 0.0103 'International Tables Vol C Tables 4.2.6.8 and 6.1.1.4'

loop_
_geom_angle_atom_site_label_1
_geom_angle_atom_site_label_2
_geom_angle_atom_site_label_3
_geom_angle
O1C Eu1 O1B 142.2(2)
O1C Eu1 O1 93.7(2)
O1B Eu1 O1 91.3(2)
O1C Eu1 O2 91.6(2)
O1B Eu1 O2 94.5(2)
O1 Eu1 O2 162.6(2)
O1C Eu1 O1A 74.0(2)
O1B Eu1 O1A 143.8(2)
O1 Eu1 O1A 82.7(2)
O2 Eu1 O1A 82.9(2)
O1C Eu1 O1W 144.7(2)
O1B Eu1 O1W 73.1(2)
O1 Eu1 O1W 83.32(18)
O2 Eu1 O1W 82.8(2)
O1A Eu1 O1W 70.7(2)
O1C Eu1 N2 73.3(3)
O1B Eu1 N2 74.4(2)
O1 Eu1 N2 128.7(3)
O2 Eu1 N2 68.7(3)
O1A Eu1 N2 135.41(16)
O1W Eu1 N2 134.3(3)
O1C Eu1 N1 74.0(2)
O1B Eu1 N1 73.6(2)
O1 Eu1 N1 67.3(2)
O2 Eu1 N1 130.05(19)
O1A Eu1 N1 134.0(2)
O1W Eu1 N1 134.5(2)
N2 Eu1 N1 61.4(3)
O1C Eu1 P2 89.81(19)
O1B Eu1 P2 83.76(15)
O1 Eu1 P2 175.08(16)
O2 Eu1 P2 20.05(15)
O1A Eu1 P2 101.54(16)
O1W Eu1 P2 95.75(16)
N2 Eu1 P2 49.3(2)
N1 Eu1 P2 110.52(14)
O1C Eu1 P1 90.61(19)
O1B Eu1 P1 82.21(15)
O1 Eu1 P1 19.25(15)
O2 Eu1 P1 176.68(15)
O1A Eu1 P1 100.13(17)
O1W Eu1 P1 96.81(16)
N2 Eu1 P1 109.7(2)
N1 Eu1 P1 48.46(14)
P2 Eu1 P1 157.57(5)
O1C Eu1 H1WB 127.9
O1B Eu1 H1WB 89.6
O1 Eu1 H1WB 87.7
O2 Eu1 H1WB 76.0
O1A Eu1 H1WB 54.5
O1W Eu1 H1WB 17.2
N2 Eu1 H1WB 139.6
N1 Eu1 H1WB 149.0
P2 Eu1 H1WB 92.9
P1 Eu1 H1WB 104.4
O1 P1 C19 111.3(4)
O1 P1 C13 112.7(4)
C19 P1 C13 111.6(4)
O1 P1 C2 107.1(4)
C19 P1 C2 107.0(4)
C13 P1 C2 106.8(4)
O1 P1 Eu1 30.8(2)
C19 P1 Eu1 114.4(3)
C13 P1 Eu1 130.1(3)
C2 P1 Eu1 77.2(3)
O2 P2 C25 110.9(4)
O2 P2 C31 114.4(4)
C25 P2 C31 110.6(4)
O2 P2 C11 107.2(4)
C25 P2 C11 108.0(4)
C31 P2 C11 105.3(4)
O2 P2 Eu1 32.5(2)
C25 P2 Eu1 112.3(3)
C31 P2 Eu1 133.9(3)
C11 P2 Eu1 76.3(3)
P1 O1 Eu1 130.0(3)
P2 O2 Eu1 127.4(4)
C2 N1 C1 117.2(7)
C2 N1 Eu1 122.1(5)
C1 N1 Eu1 120.7(5)
C11 N2 C12 117.1(6)
C11 N2 Eu1 120.7(6)
C12 N2 Eu1 122.2(6)
N1 C1 C5 122.8(7)
N1 C1 C12 117.7(7)
C5 C1 C12 119.4(7)
N1 C2 C3 123.2(7)
N1 C2 P1 112.2(6)
C3 C2 P1 124.6(6)
C4 C3 C2 119.0(8)
C4 C3 H3A 120.5
C2 C3 H3A 120.5
C3 C4 C5 120.5(8)
C3 C4 H4A 119.7
C5 C4 H4A 119.7
C4 C5 C1 117.2(7)
C4 C5 C6 123.0(8)
C1 C5 C6 119.8(8)
C7 C6 C5 121.4(8)
C7 C6 H6A 119.3
C5 C6 H6A 119.3
C6 C7 C8 120.3(8)
C6 C7 H7A 119.8
C8 C7 H7A 119.8
C12 C8 C9 116.8(8)
C12 C8 C7 120.2(8)
C9 C8 C7 123.1(8)
C10 C9 C8 121.1(7)
C10 C9 H9A 119.4
C8 C9 H9A 119.4
C9 C10 C11 117.6(8)
C9 C10 H10A 121.2
C11 C10 H10A 121.2
N2 C11 C10 123.9(8)
N2 C11 P2 113.6(6)
C10 C11 P2 122.4(6)
N2 C12 C8 123.4(7)
N2 C12 C1 117.7(7)
C8 C12 C1 118.8(7)
C14 C13 C18 119.5(8)
C14 C13 P1 116.6(7)
C18 C13 P1 123.8(7)
C15 C14 C13 120.5(9)
C15 C14 H14A 119.8
C13 C14 H14A 119.8
C16 C15 C14 119.7(9)
C16 C15 H15A 120.1
C14 C15 H15A 120.1
C17 C16 C15 120.4(9)
C17 C16 H16A 119.8
C15 C16 H16A 119.8
C16 C17 C18 120.4(10)
C16 C17 H17A 119.8
C18 C17 H17A 119.8
C17 C18 C13 119.5(9)
C17 C18 H18A 120.3
C13 C18 H18A 120.3
C20 C19 C24 120.2(9)
C20 C19 P1 123.1(7)
C24 C19 P1 116.6(7)
C21 C20 C19 119.6(10)
C21 C20 H20A 120.2
C19 C20 H20A 120.2
C22 C21 C20 119.7(11)
C22 C21 H21A 120.2
C20 C21 H21A 120.2
C23 C22 C21 120.7(11)
C23 C22 H22A 119.6
C21 C22 H22A 119.6
C22 C23 C24 120.8(11)
C22 C23 H23A 119.6
C24 C23 H23A 119.6
C19 C24 C23 119.1(10)
C19 C24 H24A 120.5
C23 C24 H24A 120.5
C30 C25 C26 118.8(9)
C30 C25 P2 117.9(7)
C26 C25 P2 123.3(8)
C27 C26 C25 120.5(10)
C27 C26 H26A 119.8
C25 C26 H26A 119.8
C28 C27 C26 120.1(10)
C28 C27 H27A 119.9
C26 C27 H27A 119.9
C29 C28 C27 120.3(10)
C29 C28 H28A 119.8
C27 C28 H28A 119.8
C28 C29 C30 120.8(11)
C28 C29 H29A 119.6
C30 C29 H29A 119.6
C25 C30 C29 119.5(9)
C25 C30 H30A 120.3
C29 C30 H30A 120.3
C32 C31 C36 120.5(9)
C32 C31 P2 119.4(7)
C36 C31 P2 119.8(8)
C31 C32 C33 120.3(10)
C31 C32 H32A 119.9
C33 C32 H32A 119.9
C34 C33 C32 120.9(12)
C34 C33 H33A 119.5
C32 C33 H33A 119.5
C33 C34 C35 119.2(11)
C33 C34 H34A 120.4
C35 C34 H34A 120.4
C34 C35 C36 122.8(12)
C34 C35 H35A 118.6
C36 C35 H35A 118.6
C35 C36 C31 116.3(12)
C35 C36 H36A 121.8
C31 C36 H36A 121.8
Eu1 O1W H1WA 141.4
Eu1 O1W H1WB 98.5
H1WA O1W H1WB 111.9
C1A O1A Eu1 138.7(6)
C1C O1C Eu1 142.5(6)
C1B O1B Eu1 174.9(6)
O2C C1C O1C 128.9(9)
O2C C1C C2C 117.2(7)
O1C C1C C2C 114.0(8)
O2A C1A O1A 131.0(8)
O2A C1A C2A 113.9(7)
O1A C1A C2A 115.1(7)
O2B C1B O1B 129.3(9)
O2B C1B C2B 116.3(8)
O1B C1B C2B 114.3(7)
F1B C2B F3B 107.7(19)
F1B' C2B F3B' 106.8(18)
F1B' C2B F2B' 108.2(19)
F3B' C2B F2B' 105.8(17)
F1B C2B F2B 107.7(18)
F3B C2B F2B 106.5(17)
F1B' C2B C1B 114(4)
F1B C2B C1B 113(4)
F3B C2B C1B 114(3)
F3B' C2B C1B 109(3)
F2B' C2B C1B 112(3)
F2B C2B C1B 107(3)
F2C' C2C F1C' 112.4(13)
F3C C2C F2C 109.4(16)
F3C C2C F1C 109.2(10)
F2C C2C F1C 104.8(12)
F2C' C2C F3C' 105.4(14)
F1C' C2C F3C' 105.2(9)
F3C C2C C1C 117.1(9)
F2C' C2C C1C 114.6(19)
F1C' C2C C1C 112.1(8)
F2C C2C C1C 107.8(18)
F1C C2C C1C 107.9(8)
F3C' C2C C1C 106.2(8)
F2A C2A F3A 111.3(17)
F1A' C2A F3A' 111.4(18)
F1A' C2A F2A' 107.3(10)
F3A' C2A F2A' 105.4(15)
F2A C2A F1A 102.8(9)
F3A C2A F1A 104.2(15)
F1A' C2A C1A 114.6(10)
F2A C2A C1A 114.1(8)
F3A C2A C1A 114(2)
F3A' C2A C1A 112(2)
F2A' C2A C1A 105.3(9)
F1A C2A C1A 108.9(8)
H1SA O1S H1SB 106.5

loop_
_geom_bond_atom_site_label_1
_geom_bond_atom_site_label_2
_geom_bond_distance
Eu1 O1C 2.306(7)
Eu1 O1B 2.318(5)
Eu1 O1 2.330(6)
Eu1 O2 2.345(6)
Eu1 O1A 2.389(5)
Eu1 O1W 2.431(6)
Eu1 N2 2.638(5)
Eu1 N1 2.663(7)
Eu1 P2 3.464(2)
Eu1 P1 3.489(2)
Eu1 H1WB 2.6695
P1 O1 1.500(7)
P1 C19 1.780(9)
P1 C13 1.780(8)
P1 C2 1.820(8)
P2 O2 1.495(7)
P2 C25 1.777(9)
P2 C31 1.785(9)
P2 C11 1.822(8)
N1 C2 1.339(10)
N1 C1 1.361(9)
N2 C11 1.334(12)
N2 C12 1.344(12)
C1 C5 1.400(11)
C1 C12 1.447(11)
C2 C3 1.387(11)
C3 C4 1.351(12)
C3 H3A 0.9500
C4 C5 1.396(11)
C4 H4A 0.9500
C5 C6 1.413(12)
C6 C7 1.354(12)
C6 H6A 0.9500
C7 C8 1.424(12)
C7 H7A 0.9500
C8 C12 1.402(11)
C8 C9 1.414(16)
C9 C10 1.335(15)
C9 H9A 0.9500
C10 C11 1.419(11)
C10 H10A 0.9500
C13 C14 1.372(12)
C13 C18 1.384(12)
C14 C15 1.371(13)
C14 H14A 0.9500
C15 C16 1.370(13)
C15 H15A 0.9500
C16 C17 1.361(15)
C16 H16A 0.9500
C17 C18 1.378(15)
C17 H17A 0.9500
C18 H18A 0.9500
C19 C20 1.387(12)
C19 C24 1.388(12)
C20 C21 1.383(13)
C20 H20A 0.9500
C21 C22 1.384(17)
C21 H21A 0.9500
C22 C23 1.350(16)
C22 H22A 0.9500
C23 C24 1.388(13)
C23 H23A 0.9500
C24 H24A 0.9500
C25 C30 1.384(13)
C25 C26 1.387(12)
C26 C27 1.376(13)
C26 H26A 0.9500
C27 C28 1.364(15)
C27 H27A 0.9500
C28 C29 1.350(14)
C28 H28A 0.9500
C29 C30 1.391(14)
C29 H29A 0.9500
C30 H30A 0.9500
C31 C32 1.374(12)
C31 C36 1.408(14)
C32 C33 1.376(13)
C32 H32A 0.9500
C33 C34 1.342(17)
C33 H33A 0.9500
C34 C35 1.378(18)
C34 H34A 0.9500
C35 C36 1.386(16)
C35 H35A 0.9500
C36 H36A 0.9500
O1W H1WA 0.8000
O1W H1WB 0.8000
F1A C2A 1.394(10)
F1B C2B 1.322(13)
F2B C2B 1.341(13)
F2A C2A 1.311(10)
F3B C2B 1.324(13)
F3A C2A 1.315(13)
F3B' C2B 1.328(13)
F2A' C2A 1.355(11)
F2B' C2B 1.341(13)
F1A' C2A 1.297(11)
F1B' C2B 1.322(13)
F3A' C2A 1.318(12)
F1C C2C 1.337(7)
F2C C2C 1.327(7)
F3C C2C 1.311(7)
F1C' C2C 1.325(7)
F2C' C2C 1.323(7)
F3C' C2C 1.346(7)
O1A C1A 1.249(10)
O1C C1C 1.254(10)
O1B C1B 1.248(9)
O2A C1A 1.228(10)
O2B C1B 1.211(10)
O2C C1C 1.221(10)
C1C C2C 1.538(11)
C1A C2A 1.560(12)
C1B C2B 1.543(12)
O1S H1SA 0.8000
O1S H1SB 0.8000

loop_
_geom_hbond_atom_site_label_D
_geom_hbond_atom_site_label_H
_geom_hbond_atom_site_label_A
_geom_hbond_site_symmetry_A
_geom_hbond_distance_DH
_geom_hbond_distance_HA
_geom_hbond_distance_DA
_geom_hbond_angle_DHA
O1W H1WA O1S 1_554 0.80 1.88 2.652(10) 162
O1W H1WB O1A 1_555 0.80 2.33 2.788(9) 117
O1W H1WB O2A 1_555 0.80 1.91 2.713(9) 180
O1S H1SA O2B 1_556 0.80 1.95 2.746(11) 179
O1S H1SB O2C 4_655 0.80 2.01 2.811(10) 179
